data_4516647
loop_
_publ_author_name
'Benmansour, Samia'
'Abherv\'e, Alexandre'
'G\'omez-Claramunt, Patricia'
'Vall\'es-Garc\'ia, Cristina'
'G\'omez-Garc\'ia, Carlos J'

_publ_section_title
;
 Nanosheets of Two-Dimensional Magnetic and Conducting Fe(II)/Fe(III)
 Mixed-Valence Metal-Organic Frameworks.
;
_journal_issue 31
_journal_name_full 'ACS applied materials &amp; interfaces'
_journal_page_first 26210
_journal_page_last 26218
_journal_paper_doi 10.1021/acsami.7b08322
_journal_volume 9
_journal_year 2017
_chemical_formula_sum 'C54 H24 Br6 Fe2 N6 O26'
_chemical_formula_weight 1763.95
_space_group_crystal_system trigonal
_space_group_IT_number 162
_space_group_name_Hall '-P 3 2'
_space_group_name_H-M_alt 'P -3 1 m'
_atom_sites_solution_hydrogens geom
_audit_creation_method SHELXL-2014/7
_cell_angle_alpha 90
_cell_angle_beta 90
_cell_angle_gamma 120
_cell_formula_units_Z 1
_cell_length_a 13.7841(3)
_cell_length_b 13.7841(3)
_cell_length_c 9.2424(3)
_cell_measurement_reflns_used 2161
_cell_measurement_temperature 120(2)
_cell_measurement_theta_max 24.9561
_cell_measurement_theta_min 3.4064
_cell_volume 1520.80(7)
_computing_data_collection
;
CrysAlisPro, Agilent Technologies,
Version 1.171.35.19 (release 27-10-2011 CrysAlis171 .NET)
(compiled Oct 27 2011,15:02:11)
;
_computing_structure_refinement 'SHELXL-2014/7 (Sheldrick, 2014)'
_diffrn_ambient_temperature 120(2)
_diffrn_measured_fraction_theta_full 0.996
_diffrn_measured_fraction_theta_max 0.996
_diffrn_measurement_device_type 'SuperNova, Single source at offset), Sapphire3'
_diffrn_measurement_method '\w scans'
_diffrn_radiation_type MoK\a
_diffrn_radiation_wavelength 0.71073
_diffrn_reflns_av_R_equivalents 0.0336
_diffrn_reflns_av_unetI/netI 0.0223
_diffrn_reflns_Laue_measured_fraction_full 0.996
_diffrn_reflns_Laue_measured_fraction_max 0.996
_diffrn_reflns_limit_h_max 14
_diffrn_reflns_limit_h_min -15
_diffrn_reflns_limit_k_max 12
_diffrn_reflns_limit_k_min -16
_diffrn_reflns_limit_l_max 10
_diffrn_reflns_limit_l_min -10
_diffrn_reflns_number 6760
_diffrn_reflns_point_group_measured_fraction_full 0.996
_diffrn_reflns_point_group_measured_fraction_max 0.996
_diffrn_reflns_theta_full 25.000
_diffrn_reflns_theta_max 25.010
_diffrn_reflns_theta_min 3.413
_diffrn_source 'SuperNova (Mo) X-ray Source'
_exptl_absorpt_coefficient_mu 4.509
_exptl_absorpt_correction_T_max 0.7431
_exptl_absorpt_correction_T_min 0.6368
_exptl_absorpt_correction_type multi-scan
_exptl_absorpt_process_details
;
CrysAlisPro, Agilent Technologies,
Version 1.171.35.19 (release 27-10-2011 CrysAlis171 .NET)
(compiled Oct 27 2011,15:02:11)
Empirical absorption correction using spherical harmonics,
 implemented in SCALE3 ABSPACK scaling algorithm.
;
_exptl_crystal_colour Black
_exptl_crystal_density_diffrn 1.926
_exptl_crystal_description Hexagonal_prism
_exptl_crystal_F_000 860
_exptl_crystal_size_max 0.110
_exptl_crystal_size_mid 0.080
_exptl_crystal_size_min 0.070
_refine_diff_density_max 0.958
_refine_diff_density_min -0.800
_refine_diff_density_rms 0.124
_refine_ls_extinction_method none
_refine_ls_goodness_of_fit_ref 1.071
_refine_ls_hydrogen_treatment constr
_refine_ls_matrix_type full
_refine_ls_number_parameters 81
_refine_ls_number_reflns 971
_refine_ls_number_restraints 12
_refine_ls_restrained_S_all 1.063
_refine_ls_R_factor_all 0.0555
_refine_ls_R_factor_gt 0.0481
_refine_ls_shift/su_max 0.012
_refine_ls_shift/su_mean 0.000
_refine_ls_structure_factor_coef Fsqd
_refine_ls_weighting_details 'w=1/[\s^2^(Fo^2^)+(0.0736P)^2^+7.4163P] where P=(Fo^2^+2Fc^2^)/3'
_refine_ls_weighting_scheme calc
_refine_ls_wR_factor_gt 0.1378
_refine_ls_wR_factor_ref 0.1433
_reflns_Friedel_coverage 0.000
_reflns_number_gt 840
_reflns_number_total 971
_reflns_threshold_expression 'I > 2\s(I)'
_cod_data_source_file am7b08322_si_002.cif
_cod_data_source_block shelx_SBML141_crys28a
_cod_original_cell_volume 1520.80(8)
_cod_database_code 4516647
_shelx_shelxl_version_number 2014/7
_shelx_space_group_comment
;
The symmetry employed for this shelxl refinement is uniquely defined
by the following loop, which should always be used as a source of
symmetry information in preference to the above space-group names.
They are only intended as comments.
;
_shelx_estimated_absorpt_t_min 0.637
_shelx_estimated_absorpt_t_max 0.743

loop_
_space_group_symop_operation_xyz
'x, y, z'
'-y, x-y, z'
'-x+y, -x, z'
'-y, -x, -z'
'x, x-y, -z'
'-x+y, y, -z'
'-x, -y, -z'
'y, -x+y, -z'
'x-y, x, -z'
'y, x, z'
'-x, -x+y, z'
'x-y, -y, z'

loop_
_atom_site_label
_atom_site_type_symbol
_atom_site_fract_x
_atom_site_fract_y
_atom_site_fract_z
_atom_site_U_iso_or_equiv
_atom_site_adp_type
_atom_site_occupancy
_atom_site_site_symmetry_order
_atom_site_calc_flag
_atom_site_refinement_flags_posn
_atom_site_refinement_flags_adp
_atom_site_refinement_flags_occupancy
_atom_site_disorder_assembly
_atom_site_disorder_group
Fe1 Fe 0.6667 0.3333 0.0000 0.0155(4) Uani 1 6 d S T P . .
O2 O 0.8024(3) 0.3420(3) 0.1092(4) 0.0190(8) Uani 1 1 d . . . . .
C2 C 0.8981(4) 0.4114(4) 0.0611(5) 0.0158(10) Uani 1 1 d . . . . .
C1 C 1.0000 0.4253(5) 0.1099(7) 0.0141(13) Uani 1 2 d S T P . .
Br1 Br 1.0000 0.32649(6) 0.24967(8) 0.0294(3) Uani 1 2 d S T P . .
N11 N 1.1176(5) 0.5588(3) 0.5000 0.0250(14) Uani 1 2 d S T P . .
C12 C 1.0600(4) 0.4683(4) 0.5861(5) 0.0251(11) Uani 1 1 d . . . . .
C13 C 1.1180(5) 0.4328(5) 0.6778(6) 0.0291(12) Uani 1 1 d . . . . .
H13 H 1.1976 0.4718 0.6785 0.035 Uiso 1 1 calc R U . . .
C14 C 1.0594(5) 0.3423(5) 0.7653(6) 0.0333(13) Uani 1 1 d . . . . .
H14 H 1.0987 0.3186 0.8271 0.040 Uiso 1 1 calc R U . . .
O1W O 1.3333 0.6667 -0.543(12) 0.145(13) Uani 0.25 3 d S TU P A 1
O1W' O 1.3333 0.6667 0.468(4) 0.032(7) Uani 0.25 3 d S TU P B 2
O2W O 1.0602(10) 0.1204(19) 0.5000 0.289(15) Uani 1 2 d S T P . .
O3W O 1.0516(9) 0.1033(18) 1.0000 0.318(16) Uani 1 2 d S T P . .

loop_
_atom_site_aniso_label
_atom_site_aniso_U_11
_atom_site_aniso_U_22
_atom_site_aniso_U_33
_atom_site_aniso_U_23
_atom_site_aniso_U_13
_atom_site_aniso_U_12
Fe1 0.0098(6) 0.0098(6) 0.0268(10) 0.000 0.000 0.0049(3)
O2 0.0155(17) 0.0133(17) 0.0245(17) 0.0041(14) -0.0016(14) 0.0043(14)
C2 0.018(2) 0.009(2) 0.019(2) -0.0009(18) 0.0028(19) 0.0056(19)
C1 0.015(3) 0.011(2) 0.017(3) 0.005(2) 0.000 0.0077(16)
Br1 0.0285(5) 0.0278(4) 0.0320(5) 0.0071(3) 0.000 0.0142(3)
N11 0.025(3) 0.025(2) 0.025(3) -0.002(2) 0.000 0.0125(16)
C12 0.027(3) 0.026(3) 0.021(3) -0.008(2) 0.000(2) 0.012(2)
C13 0.029(3) 0.035(3) 0.029(3) -0.008(3) -0.004(2) 0.021(3)
C14 0.039(3) 0.038(3) 0.031(3) -0.004(3) -0.004(3) 0.026(3)
O1W 0.145(12) 0.145(12) 0.145(17) 0.000 0.000 0.072(6)
O1W' 0.033(7) 0.033(7) 0.030(13) 0.000 0.000 0.016(3)
O2W 0.25(2) 0.33(3) 0.31(2) 0.000 0.014(15) 0.167(14)
O3W 0.22(3) 0.206(19) 0.52(3) 0.000 -0.02(2) 0.103(9)

loop_
_atom_type_symbol
_atom_type_description
_atom_type_scat_dispersion_real
_atom_type_scat_dispersion_imag
_atom_type_scat_source
C C 0.0033 0.0016 'International Tables Vol C Tables 4.2.6.8 and 6.1.1.4'
H H 0.0000 0.0000 'International Tables Vol C Tables 4.2.6.8 and 6.1.1.4'
N N 0.0061 0.0033 'International Tables Vol C Tables 4.2.6.8 and 6.1.1.4'
O O 0.0106 0.0060 'International Tables Vol C Tables 4.2.6.8 and 6.1.1.4'
Fe Fe 0.3463 0.8444 'International Tables Vol C Tables 4.2.6.8 and 6.1.1.4'
Br Br -0.2901 2.4595 'International Tables Vol C Tables 4.2.6.8 and 6.1.1.4'

loop_
_geom_angle_atom_site_label_1
_geom_angle_atom_site_label_2
_geom_angle_atom_site_label_3
_geom_angle
_geom_angle_site_symmetry_1
_geom_angle_site_symmetry_3
O2 Fe1 O2 98.35(12) 4_665 5
O2 Fe1 O2 77.41(17) 4_665 3_665
O2 Fe1 O2 174.30(17) 5 3_665
O2 Fe1 O2 174.30(17) 4_665 2_655
O2 Fe1 O2 86.13(18) 5 2_655
O2 Fe1 O2 98.35(12) 3_665 2_655
O2 Fe1 O2 98.35(12) 4_665 6_655
O2 Fe1 O2 98.35(12) 5 6_655
O2 Fe1 O2 86.13(18) 3_665 6_655
O2 Fe1 O2 77.41(17) 2_655 6_655
O2 Fe1 O2 86.13(18) 4_665 .
O2 Fe1 O2 77.41(17) 5 .
O2 Fe1 O2 98.35(12) 3_665 .
O2 Fe1 O2 98.35(12) 2_655 .
O2 Fe1 O2 174.30(17) 6_655 .
C2 O2 Fe1 116.3(3) . .
O2 C2 C1 126.2(4) . .
O2 C2 C2 114.8(3) . 5
C1 C2 C2 119.1(3) . 5
C2 C1 C2 121.5(6) . 11_765
C2 C1 Br1 119.2(3) . .
C2 C1 Br1 119.2(3) 11_765 .
C12 N11 C12 118.9(6) . 5_556
N11 C12 C13 120.0(5) . .
N11 C12 C12 120.6(3) . 11_765
C13 C12 C12 119.4(3) . 11_765
C14 C13 C12 119.7(6) . .
C14 C13 H13 120.2 . .
C12 C13 H13 120.2 . .
C13 C14 C14 120.9(4) . 11_765
C13 C14 H14 119.6 . .
C14 C14 H14 119.6 11_765 .
O2W O2W O2W 120.000(5) 8_666 9_546
O3W O3W O3W 120.004(12) 8_667 9_547

loop_
_geom_bond_atom_site_label_1
_geom_bond_atom_site_label_2
_geom_bond_distance
_geom_bond_site_symmetry_2
Fe1 O2 2.076(3) 4_665
Fe1 O2 2.076(3) 5
Fe1 O2 2.076(3) 3_665
Fe1 O2 2.076(3) 2_655
Fe1 O2 2.076(3) 6_655
Fe1 O2 2.076(3) .
O2 C2 1.262(6) .
C2 C1 1.394(5) .
C2 C2 1.534(9) 5
C1 C2 1.394(6) 11_765
C1 Br1 1.877(6) .
N11 C12 1.352(6) .
N11 C12 1.352(6) 5_556
C12 C13 1.410(7) .
C12 C12 1.432(10) 11_765
C13 C14 1.362(8) .
C13 H13 0.9500 .
C14 C14 1.419(13) 11_765
C14 H14 0.9500 .
O1W O1W 0.8(2) 4_774
O1W' O1W' 0.59(7) 4_776
O2W O2W 1.44(2) 8_666
O2W O2W 1.44(2) 9_546
O3W O3W 1.23(2) 8_667
O3W O3W 1.23(2) 9_547

loop_
_geom_torsion_atom_site_label_1
_geom_torsion_atom_site_label_2
_geom_torsion_atom_site_label_3
_geom_torsion_atom_site_label_4
_geom_torsion
_geom_torsion_site_symmetry_1
_geom_torsion_site_symmetry_4
Fe1 O2 C2 C1 -174.7(4) . .
Fe1 O2 C2 C2 6.1(6) . 5
O2 C2 C1 C2 -172.3(4) . 11_765
C2 C2 C1 C2 6.9(10) 5 11_765
O2 C2 C1 Br1 5.4(8) . .
C2 C2 C1 Br1 -175.5(4) 5 .
C12 N11 C12 C13 -179.5(5) 5_556 .
C12 N11 C12 C12 -0.001(1) 5_556 11_765
N11 C12 C13 C14 179.3(4) . .
C12 C12 C13 C14 -0.2(6) 11_765 .
C12 C13 C14 C14 0.2(6) . 11_765
